data_7708960
loop_
_publ_author_name
'Okokhere-Edeghoghon, Bibian'
'Neale, Samuel E.'
'Hill, Michael S.'
'Mahon, Mary F.'
'McMullin, Claire L.'

_publ_section_title
;
 Isocyanate deoxygenation by a molecular magnesium silanide.
;
_journal_issue 1
_journal_name_full 'Dalton transactions (Cambridge, England : 2003)'
_journal_page_first 136
_journal_page_last 144
_journal_paper_doi 10.1039/d1dt03775g
_journal_volume 51
_journal_year 2021
_chemical_formula_moiety 'C50 H69 Mg N3 O Si'
_chemical_formula_sum 'C51.8 H73.2 Mg N3 O Si'
_chemical_formula_weight 806.33
_space_group_crystal_system monoclinic
_space_group_IT_number 14
_space_group_name_Hall '-P 2yn'
_space_group_name_H-M_alt 'P 1 21/n 1'
_atom_sites_solution_hydrogens geom
_atom_sites_solution_primary dual
_audit_creation_date 2021-01-14
_audit_creation_method
;
Olex2 1.2
(compiled 2018.05.29 svn.r3508 for OlexSys, GUI svn.r5506)
;
_audit_update_record
;
2021-11-02 deposited with the CCDC.	2021-11-29 downloaded from the CCDC.
;
_cell_angle_alpha 90
_cell_angle_beta 106.0960(10)
_cell_angle_gamma 90
_cell_formula_units_Z 4
_cell_length_a 13.70880(10)
_cell_length_b 17.60950(10)
_cell_length_c 21.7081(2)
_cell_measurement_reflns_used 22503
_cell_measurement_temperature 150.00(10)
_cell_measurement_theta_max 72.9430
_cell_measurement_theta_min 3.2920
_cell_volume 5035.01(7)
_computing_cell_refinement 'CrysAlisPro 1.171.39.46 (Rigaku OD, 2018)'
_computing_data_collection 'CrysAlisPro 1.171.39.46 (Rigaku OD, 2018)'
_computing_data_reduction 'CrysAlisPro 1.171.39.46 (Rigaku OD, 2018)'
_computing_molecular_graphics 'Olex2 (Dolomanov et al., 2009)'
_computing_publication_material 'Olex2 (Dolomanov et al., 2009)'
_computing_structure_refinement 'ShelXL (Sheldrick, 2015)'
_computing_structure_solution 'ShelXT (Sheldrick, 2015)'
_diffrn_ambient_environment N~2~
_diffrn_ambient_temperature 150.00(10)
_diffrn_detector 'CCD plate'
_diffrn_detector_area_resol_mean 8.1150
_diffrn_detector_type EosS2
_diffrn_measured_fraction_theta_full 0.997
_diffrn_measured_fraction_theta_max 0.994
_diffrn_measurement_device 'four-circle diffractometer'
_diffrn_measurement_device_type 'SuperNova, Dual, Cu at home/near, EosS2'
_diffrn_measurement_method '\w scans'
_diffrn_radiation_monochromator mirror
_diffrn_radiation_probe x-ray
_diffrn_radiation_type CuK\a
_diffrn_radiation_wavelength 1.54184
_diffrn_reflns_av_R_equivalents 0.0402
_diffrn_reflns_av_unetI/netI 0.0266
_diffrn_reflns_Laue_measured_fraction_full 0.997
_diffrn_reflns_Laue_measured_fraction_max 0.994
_diffrn_reflns_limit_h_max 16
_diffrn_reflns_limit_h_min -16
_diffrn_reflns_limit_k_max 15
_diffrn_reflns_limit_k_min -21
_diffrn_reflns_limit_l_max 26
_diffrn_reflns_limit_l_min -26
_diffrn_reflns_number 66427
_diffrn_reflns_point_group_measured_fraction_full 0.997
_diffrn_reflns_point_group_measured_fraction_max 0.994
_diffrn_reflns_theta_full 67.684
_diffrn_reflns_theta_max 73.070
_diffrn_reflns_theta_min 3.285
_diffrn_source 'micro-focus sealed X-ray tube'
_diffrn_source_type 'SuperNova (Cu) X-ray Source'
_exptl_absorpt_coefficient_mu 0.803
_exptl_absorpt_correction_T_max 1.000
_exptl_absorpt_correction_T_min 0.819
_exptl_absorpt_correction_type gaussian
_exptl_absorpt_process_details
;
CrysAlisPro 1.171.39.46 (Rigaku Oxford Diffraction, 2018)
Numerical absorption correction based on gaussian integration over
			a multifaceted crystal model
Empirical absorption correction using spherical harmonics,
 implemented in SCALE3 ABSPACK scaling algorithm.
;
_exptl_crystal_colour colourless
_exptl_crystal_colour_primary colourless
_exptl_crystal_density_diffrn 1.064
_exptl_crystal_description block
_exptl_crystal_F_000 1756
_exptl_crystal_size_max 0.25
_exptl_crystal_size_mid 0.158
_exptl_crystal_size_min 0.144
_refine_diff_density_max 0.342
_refine_diff_density_min -0.352
_refine_diff_density_rms 0.037
_refine_ls_extinction_method none
_refine_ls_goodness_of_fit_ref 1.037
_refine_ls_hydrogen_treatment constr
_refine_ls_matrix_type full
_refine_ls_number_parameters 575
_refine_ls_number_reflns 10019
_refine_ls_number_restraints 88
_refine_ls_restrained_S_all 1.035
_refine_ls_R_factor_all 0.0524
_refine_ls_R_factor_gt 0.0449
_refine_ls_shift/su_max 0.001
_refine_ls_shift/su_mean 0.000
_refine_ls_structure_factor_coef Fsqd
_refine_ls_weighting_details 'w=1/[\s^2^(Fo^2^)+(0.0587P)^2^+1.4413P] where P=(Fo^2^+2Fc^2^)/3'
_refine_ls_weighting_scheme calc
_refine_ls_wR_factor_gt 0.1168
_refine_ls_wR_factor_ref 0.1221
_reflns_Friedel_coverage 0.000
_reflns_number_gt 8625
_reflns_number_total 10019
_reflns_threshold_expression 'I > 2\s(I)'
_cod_data_source_file d1dt03775g2.cif
_cod_data_source_block s20msh59-cpd8
_cod_depositor_comments 'Adding full bibliography for 7708958--7708960.cif.'
_cod_original_formula_sum 'C51.80 H73.20 Mg N3 O Si'
_cod_database_code 7708960
_shelxl_version_number 2014-3
_shelx_space_group_comment
;
The symmetry employed for this shelxl refinement is uniquely defined
by the following loop, which should always be used as a source of
symmetry information in preference to the above space-group names.
They are only intended as comments.
;
_olex2_refinement_description
;
1. Fixed Uiso
 At 1.2 times of:
  All C(H) groups
 At 1.5 times of:
  All C(H,H,H) groups
2. Restrained distances
 Si1-C45 \\sim Si1-C45A
 with sigma of 0.02
 C45-C46 \\sim C45A-C46A
 with sigma of 0.02
 C45-C50 \\sim C45A-C50A
 with sigma of 0.02
 C46-C47 \\sim C46A-C47A
 with sigma of 0.02
 C47-C48 \\sim C47A-C48A
 with sigma of 0.02
 C48-C49 \\sim C48A-C49A
 with sigma of 0.02
 C49-C50 \\sim C49A-C50A
 with sigma of 0.02
 Si1-C46 \\sim Si1-C46A
 with sigma of 0.04
 Si1-C50 \\sim Si1-C50A
 with sigma of 0.04
 C45-C47 \\sim C45A-C47A
 with sigma of 0.04
 C45-C49 \\sim C45A-C49A
 with sigma of 0.04
 C46-C48 \\sim C46A-C48A
 with sigma of 0.04
 C46-C50 \\sim C46A-C50A
 with sigma of 0.04
 C47-C49 \\sim C47A-C49A
 with sigma of 0.04
 C48-C50 \\sim C48A-C50A
 with sigma of 0.04
 Si1-C45A \\sim Si1-C45
 with sigma of 0.005
3. Uiso/Uaniso restraints and constraints
C45A \\sim C46A \\sim C47A \\sim C48A \\sim C49A \\sim C50A: within 2A with
sigma of 0.02 and sigma for terminal atoms of 0.01
C45 \\sim C46 \\sim C47 \\sim C48 \\sim C49 \\sim C50: within 2A with sigma of
0.02 and sigma for terminal atoms of 0.01
4. Others
 Fixed Sof: C45(0.6) C46(0.6) H46(0.6) C47(0.6) H47(0.6) C48(0.6) H48(0.6)
 C49(0.6) H49(0.6) C50(0.6) H50(0.6) C45A(0.4) C46A(0.4) H46A(0.4) C47A(0.4)
 H47A(0.4) C48A(0.4) H48A(0.4) C49A(0.4) H49A(0.4) C50A(0.4) H50A(0.4)
5.a Ternary CH refined with riding coordinates:
 C12(H12), C15(H15), C24(H24), C27(H27), C37(H37), C40(H40)
5.b Aromatic/amide H refined with riding coordinates:
 C3(H3), C8(H8), C9(H9), C10(H10), C20(H20), C21(H21), C22(H22), C33(H33),
 C34(H34), C35(H35), C46(H46), C47(H47), C48(H48), C49(H49), C50(H50),
 C46A(H46A), C47A(H47A), C48A(H48A), C49A(H49A), C50A(H50A)
5.c Idealised Me refined as rotating group:
 C1(H1A,H1B,H1C), C5(H5A,H5B,H5C), C13(H13A,H13B,H13C), C14(H14A,H14B,H14C),
 C16(H16A,H16B,H16C), C17(H17A,H17B,H17C), C25(H25A,H25B,H25C), C26(H26A,H26B,
 H26C), C28(H28A,H28B,H28C), C29(H29A,H29B,H29C), C38(H38A,H38B,H38C), C39(H39A,
 H39B,H39C), C41(H41A,H41B,H41C), C42(H42A,H42B,H42C), C43(H43A,H43B,H43C),
 C44(H44A,H44B,H44C)
;

loop_
_space_group_symop_operation_xyz
'x, y, z'
'-x+1/2, y+1/2, -z+1/2'
'-x, -y, -z'
'x-1/2, -y-1/2, z-1/2'

loop_
_atom_site_label
_atom_site_type_symbol
_atom_site_fract_x
_atom_site_fract_y
_atom_site_fract_z
_atom_site_U_iso_or_equiv
_atom_site_adp_type
_atom_site_occupancy
_atom_site_site_symmetry_order
_atom_site_calc_flag
_atom_site_refinement_flags_posn
_atom_site_refinement_flags_adp
_atom_site_refinement_flags_occupancy
_atom_site_disorder_assembly
_atom_site_disorder_group
Si1 Si 0.34376(3) 0.74937(2) 0.50459(2) 0.03549(10) Uani 1 1 d D . . . .
Mg1 Mg 0.47970(3) 0.74212(2) 0.66043(2) 0.02473(10) Uani 1 1 d . . . . .
O1 O 0.41740(10) 0.73950(7) 0.57436(5) 0.0497(3) Uani 1 1 d . . . . .
N1 N 0.58034(8) 0.82469(6) 0.70047(6) 0.0307(2) Uani 1 1 d . . . . .
N2 N 0.56621(8) 0.65571(6) 0.70890(5) 0.0259(2) Uani 1 1 d . . . . .
N3 N 0.27863(9) 0.75055(7) 0.72505(6) 0.0349(3) Uani 1 1 d . . . . .
C1 C 0.71911(14) 0.87839(10) 0.78688(9) 0.0531(4) Uani 1 1 d . . . . .
H1A H 0.7698 0.8888 0.7652 0.080 Uiso 1 1 calc GR . . . .
H1B H 0.7516 0.8653 0.8307 0.080 Uiso 1 1 calc GR . . . .
H1C H 0.6776 0.9226 0.7855 0.080 Uiso 1 1 calc GR . . . .
C2 C 0.65346(11) 0.81293(9) 0.75423(7) 0.0366(3) Uani 1 1 d . . . . .
C3 C 0.67686(12) 0.74140(9) 0.78339(7) 0.0402(3) Uani 1 1 d . . . . .
H3 H 0.7221 0.7424 0.8242 0.048 Uiso 1 1 calc R . . . .
C4 C 0.64278(11) 0.66850(8) 0.76066(7) 0.0330(3) Uani 1 1 d . . . . .
C5 C 0.70008(14) 0.60257(10) 0.79905(8) 0.0470(4) Uani 1 1 d . . . . .
H5A H 0.6584 0.5786 0.8224 0.071 Uiso 1 1 calc GR . . . .
H5B H 0.7613 0.6209 0.8286 0.071 Uiso 1 1 calc GR . . . .
H5C H 0.7169 0.5664 0.7705 0.071 Uiso 1 1 calc GR . . . .
C6 C 0.54600(9) 0.57905(7) 0.68654(6) 0.0256(2) Uani 1 1 d . . . . .
C7 C 0.58656(10) 0.55308(8) 0.63747(6) 0.0282(3) Uani 1 1 d . . . . .
C8 C 0.56704(11) 0.47865(8) 0.61594(7) 0.0357(3) Uani 1 1 d . . . . .
H8 H 0.5943 0.4607 0.5840 0.043 Uiso 1 1 calc R . . . .
C9 C 0.50805(13) 0.43105(8) 0.64122(8) 0.0416(3) Uani 1 1 d . . . . .
H9 H 0.4971 0.3811 0.6270 0.050 Uiso 1 1 calc R . . . .
C10 C 0.46538(12) 0.45770(9) 0.68752(8) 0.0403(3) Uani 1 1 d . . . . .
H10 H 0.4245 0.4257 0.7037 0.048 Uiso 1 1 calc R . . . .
C11 C 0.48239(10) 0.53184(8) 0.71058(7) 0.0320(3) Uani 1 1 d . . . . .
C12 C 0.42722(12) 0.55969(9) 0.75795(8) 0.0389(3) Uani 1 1 d . . . . .
H12 H 0.4496 0.6117 0.7704 0.047 Uiso 1 1 calc R . . . .
C13 C 0.44972(17) 0.51111(13) 0.81887(10) 0.0603(5) Uani 1 1 d . . . . .
H13A H 0.4302 0.4595 0.8076 0.090 Uiso 1 1 calc GR . . . .
H13B H 0.4120 0.5303 0.8468 0.090 Uiso 1 1 calc GR . . . .
H13C H 0.5210 0.5131 0.8404 0.090 Uiso 1 1 calc GR . . . .
C14 C 0.31297(13) 0.56134(10) 0.72571(10) 0.0483(4) Uani 1 1 d . . . . .
H14A H 0.2997 0.5906 0.6869 0.072 Uiso 1 1 calc GR . . . .
H14B H 0.2788 0.5840 0.7542 0.072 Uiso 1 1 calc GR . . . .
H14C H 0.2887 0.5104 0.7157 0.072 Uiso 1 1 calc GR . . . .
C15 C 0.65034(12) 0.60425(8) 0.60794(7) 0.0364(3) Uani 1 1 d . . . . .
H15 H 0.6375 0.6569 0.6182 0.044 Uiso 1 1 calc R . . . .
C16 C 0.76276(16) 0.58868(19) 0.63624(12) 0.0831(8) Uani 1 1 d . . . . .
H16A H 0.7815 0.5990 0.6814 0.125 Uiso 1 1 calc GR . . . .
H16B H 0.8012 0.6208 0.6159 0.125 Uiso 1 1 calc GR . . . .
H16C H 0.7767 0.5364 0.6293 0.125 Uiso 1 1 calc GR . . . .
C17 C 0.62251(16) 0.59696(12) 0.53554(9) 0.0564(5) Uani 1 1 d . . . . .
H17A H 0.6399 0.5471 0.5242 0.085 Uiso 1 1 calc GR . . . .
H17B H 0.6591 0.6342 0.5185 0.085 Uiso 1 1 calc GR . . . .
H17C H 0.5509 0.6050 0.5180 0.085 Uiso 1 1 calc GR . . . .
C18 C 0.57397(11) 0.89622(8) 0.66781(8) 0.0356(3) Uani 1 1 d . . . . .
C19 C 0.50373(12) 0.95131(9) 0.67475(9) 0.0419(4) Uani 1 1 d . . . . .
C20 C 0.49344(14) 1.01700(10) 0.63787(11) 0.0558(5) Uani 1 1 d . . . . .
H20 H 0.4475 1.0541 0.6422 0.067 Uiso 1 1 calc R . . . .
C21 C 0.54990(17) 1.02815(11) 0.59508(12) 0.0621(5) Uani 1 1 d . . . . .
H21 H 0.5412 1.0720 0.5703 0.074 Uiso 1 1 calc R . . . .
C22 C 0.61948(16) 0.97395(11) 0.58911(11) 0.0579(5) Uani 1 1 d . . . . .
H22 H 0.6576 0.9818 0.5603 0.069 Uiso 1 1 calc R . . . .
C23 C 0.63342(13) 0.90772(9) 0.62548(9) 0.0450(4) Uani 1 1 d . . . . .
C24 C 0.71171(15) 0.84951(10) 0.61830(11) 0.0539(5) Uani 1 1 d . . . . .
H24 H 0.7139 0.8092 0.6498 0.065 Uiso 1 1 calc R . . . .
C25 C 0.81822(17) 0.88459(14) 0.63314(14) 0.0736(6) Uani 1 1 d . . . . .
H25A H 0.8193 0.9227 0.6017 0.110 Uiso 1 1 calc GR . . . .
H25B H 0.8668 0.8457 0.6321 0.110 Uiso 1 1 calc GR . . . .
H25C H 0.8352 0.9074 0.6750 0.110 Uiso 1 1 calc GR . . . .
C26 C 0.6802(2) 0.81360(14) 0.55247(14) 0.0761(7) Uani 1 1 d . . . . .
H26A H 0.6155 0.7893 0.5461 0.114 Uiso 1 1 calc GR . . . .
H26B H 0.7299 0.7766 0.5491 0.114 Uiso 1 1 calc GR . . . .
H26C H 0.6753 0.8521 0.5204 0.114 Uiso 1 1 calc GR . . . .
C27 C 0.43870(13) 0.93984(9) 0.72031(9) 0.0469(4) Uani 1 1 d . . . . .
H27 H 0.4568 0.8907 0.7415 0.056 Uiso 1 1 calc R . . . .
C28 C 0.45764(16) 1.00113(12) 0.77254(12) 0.0648(6) Uani 1 1 d . . . . .
H28A H 0.5286 1.0024 0.7951 0.097 Uiso 1 1 calc GR . . . .
H28B H 0.4190 0.9896 0.8021 0.097 Uiso 1 1 calc GR . . . .
H28C H 0.4372 1.0497 0.7531 0.097 Uiso 1 1 calc GR . . . .
C29 C 0.32623(13) 0.93717(11) 0.68359(11) 0.0582(5) Uani 1 1 d . . . . .
H29A H 0.3053 0.9860 0.6650 0.087 Uiso 1 1 calc GR . . . .
H29B H 0.2870 0.9241 0.7125 0.087 Uiso 1 1 calc GR . . . .
H29C H 0.3157 0.8997 0.6503 0.087 Uiso 1 1 calc GR . . . .
C30 C 0.34922(11) 0.75048(9) 0.70613(7) 0.0360(3) Uani 1 1 d . . . . .
C31 C 0.19009(12) 0.74599(8) 0.74559(8) 0.0347(3) Uani 1 1 d . . . . .
C32 C 0.10003(11) 0.72662(8) 0.69985(8) 0.0357(3) Uani 1 1 d . . . . .
C33 C 0.01413(14) 0.72005(10) 0.72210(10) 0.0483(4) Uani 1 1 d . . . . .
H33 H -0.0480 0.7077 0.6935 0.058 Uiso 1 1 calc R . . . .
C34 C 0.02023(17) 0.73162(10) 0.78627(11) 0.0566(5) Uani 1 1 d . . . . .
H34 H -0.0378 0.7264 0.8002 0.068 Uiso 1 1 calc R . . . .
C35 C 0.11035(18) 0.75059(10) 0.82942(10) 0.0543(5) Uani 1 1 d . . . . .
H35 H 0.1124 0.7577 0.8722 0.065 Uiso 1 1 calc R . . . .
C36 C 0.19924(15) 0.75953(9) 0.81068(8) 0.0453(4) Uani 1 1 d . . . . .
C37 C 0.29978(17) 0.78179(15) 0.85687(10) 0.0660(6) Uani 1 1 d . . . . .
H37 H 0.3400 0.8062 0.8315 0.079 Uiso 1 1 calc R . . . .
C38 C 0.3583(4) 0.7133(2) 0.8881(2) 0.164(2) Uani 1 1 d . . . . .
H38A H 0.3225 0.6889 0.9149 0.246 Uiso 1 1 calc GR . . . .
H38B H 0.4243 0.7287 0.9137 0.246 Uiso 1 1 calc GR . . . .
H38C H 0.3655 0.6784 0.8556 0.246 Uiso 1 1 calc GR . . . .
C39 C 0.2902(2) 0.8384(2) 0.90720(15) 0.0983(11) Uani 1 1 d . . . . .
H39A H 0.2496 0.8807 0.8868 0.147 Uiso 1 1 calc GR . . . .
H39B H 0.3564 0.8561 0.9304 0.147 Uiso 1 1 calc GR . . . .
H39C H 0.2584 0.8145 0.9364 0.147 Uiso 1 1 calc GR . . . .
C40 C 0.09612(11) 0.71601(9) 0.63001(8) 0.0395(3) Uani 1 1 d . . . . .
H40 H 0.1611 0.6939 0.6287 0.047 Uiso 1 1 calc R . . . .
C41 C 0.08619(16) 0.79221(12) 0.59640(10) 0.0588(5) Uani 1 1 d . . . . .
H41A H 0.0225 0.8151 0.5962 0.088 Uiso 1 1 calc GR . . . .
H41B H 0.0889 0.7851 0.5531 0.088 Uiso 1 1 calc GR . . . .
H41C H 0.1408 0.8248 0.6186 0.088 Uiso 1 1 calc GR . . . .
C42 C 0.01256(18) 0.66205(13) 0.59450(11) 0.0638(5) Uani 1 1 d . . . . .
H42A H 0.0156 0.6162 0.6189 0.096 Uiso 1 1 calc GR . . . .
H42B H 0.0218 0.6501 0.5533 0.096 Uiso 1 1 calc GR . . . .
H42C H -0.0524 0.6858 0.5888 0.096 Uiso 1 1 calc GR . . . .
C43 C 0.41520(13) 0.74304(10) 0.44261(8) 0.0441(4) Uani 1 1 d . . . . .
H43A H 0.4620 0.7847 0.4479 0.066 Uiso 1 1 calc GR . . . .
H43B H 0.3683 0.7452 0.4006 0.066 Uiso 1 1 calc GR . . . .
H43C H 0.4519 0.6960 0.4475 0.066 Uiso 1 1 calc GR . . . .
C44 C 0.27698(19) 0.84302(12) 0.49355(11) 0.0637(5) Uani 1 1 d . . . . .
H44A H 0.2361 0.8469 0.5228 0.096 Uiso 1 1 calc GR . . . .
H44B H 0.2344 0.8470 0.4503 0.096 Uiso 1 1 calc GR . . . .
H44C H 0.3262 0.8832 0.5018 0.096 Uiso 1 1 calc GR . . . .
C45 C 0.2406(9) 0.6744(6) 0.4854(7) 0.0389(17) Uani 0.6 1 d D U P A 1
C46 C 0.2514(6) 0.6082(5) 0.5201(5) 0.0542(18) Uani 0.6 1 d D U P A 1
H46 H 0.3087 0.6019 0.5546 0.065 Uiso 0.6 1 calc R . P A 1
C47 C 0.1798(6) 0.5504(4) 0.5054(4) 0.0654(17) Uani 0.6 1 d D U P A 1
H47 H 0.1899 0.5058 0.5294 0.078 Uiso 0.6 1 calc R . P A 1
C48 C 0.0945(6) 0.5593(4) 0.4555(4) 0.0645(18) Uani 0.6 1 d D U P A 1
H48 H 0.0469 0.5204 0.4448 0.077 Uiso 0.6 1 calc R . P A 1
C49 C 0.0789(5) 0.6263(4) 0.4211(4) 0.0678(18) Uani 0.6 1 d D U P A 1
H49 H 0.0203 0.6328 0.3875 0.081 Uiso 0.6 1 calc R . P A 1
C50 C 0.1506(6) 0.6841(4) 0.4364(5) 0.0535(16) Uani 0.6 1 d D U P A 1
H50 H 0.1386 0.7296 0.4139 0.064 Uiso 0.6 1 calc R . P A 1
C45A C 0.2541(15) 0.6655(10) 0.4934(12) 0.047(3) Uani 0.4 1 d D U P A 2
C46A C 0.2773(10) 0.6040(7) 0.5339(7) 0.048(2) Uani 0.4 1 d D U P A 2
H46A H 0.3383 0.6036 0.5661 0.058 Uiso 0.4 1 calc R . P A 2
C47A C 0.2124(9) 0.5428(7) 0.5279(6) 0.071(3) Uani 0.4 1 d D U P A 2
H47A H 0.2288 0.5035 0.5577 0.085 Uiso 0.4 1 calc R . P A 2
C48A C 0.1244(8) 0.5387(7) 0.4791(5) 0.071(3) Uani 0.4 1 d D U P A 2
H48A H 0.0823 0.4965 0.4750 0.086 Uiso 0.4 1 calc R . P A 2
C49A C 0.0991(9) 0.5976(7) 0.4363(6) 0.075(4) Uani 0.4 1 d D U P A 2
H49A H 0.0388 0.5963 0.4035 0.090 Uiso 0.4 1 calc R . P A 2
C50A C 0.1650(9) 0.6598(6) 0.4427(8) 0.062(3) Uani 0.4 1 d D U P A 2
H50A H 0.1492 0.6984 0.4123 0.075 Uiso 0.4 1 calc R . P A 2

loop_
_atom_site_aniso_label
_atom_site_aniso_U_11
_atom_site_aniso_U_22
_atom_site_aniso_U_33
_atom_site_aniso_U_23
_atom_site_aniso_U_13
_atom_site_aniso_U_12
Si1 0.0425(2) 0.0395(2) 0.02331(18) 0.00185(14) 0.00731(15) -0.00059(16)
Mg1 0.0215(2) 0.0282(2) 0.0239(2) -0.00376(15) 0.00529(15) -0.00237(15)
O1 0.0638(8) 0.0517(7) 0.0265(5) -0.0001(5) 0.0006(5) -0.0095(6)
N1 0.0245(5) 0.0284(5) 0.0383(6) -0.0080(5) 0.0073(4) -0.0011(4)
N2 0.0239(5) 0.0289(5) 0.0251(5) -0.0036(4) 0.0072(4) -0.0016(4)
N3 0.0310(6) 0.0391(6) 0.0369(6) 0.0002(5) 0.0131(5) 0.0052(5)
C1 0.0484(10) 0.0447(9) 0.0554(10) -0.0171(8) -0.0037(8) -0.0113(7)
C2 0.0305(7) 0.0369(7) 0.0391(8) -0.0142(6) 0.0040(6) -0.0038(6)
C3 0.0380(8) 0.0414(8) 0.0321(7) -0.0095(6) -0.0054(6) -0.0013(6)
C4 0.0319(7) 0.0370(7) 0.0278(6) -0.0036(5) 0.0042(5) 0.0015(5)
C5 0.0477(9) 0.0454(9) 0.0367(8) -0.0013(7) -0.0069(7) 0.0046(7)
C6 0.0217(6) 0.0274(6) 0.0271(6) -0.0009(5) 0.0058(5) 0.0008(4)
C7 0.0254(6) 0.0303(6) 0.0301(6) -0.0014(5) 0.0096(5) 0.0007(5)
C8 0.0370(7) 0.0344(7) 0.0385(7) -0.0071(6) 0.0150(6) 0.0006(6)
C9 0.0441(8) 0.0292(7) 0.0545(9) -0.0104(6) 0.0186(7) -0.0063(6)
C10 0.0388(8) 0.0326(7) 0.0548(9) -0.0002(6) 0.0220(7) -0.0072(6)
C11 0.0295(7) 0.0331(7) 0.0360(7) 0.0003(5) 0.0137(5) 0.0001(5)
C12 0.0407(8) 0.0391(7) 0.0451(8) 0.0038(6) 0.0253(7) 0.0014(6)
C13 0.0701(13) 0.0697(12) 0.0536(11) 0.0170(9) 0.0381(10) 0.0176(10)
C14 0.0383(8) 0.0450(9) 0.0709(12) 0.0027(8) 0.0305(8) -0.0002(7)
C15 0.0418(8) 0.0341(7) 0.0408(8) -0.0024(6) 0.0237(6) -0.0027(6)
C16 0.0384(10) 0.139(2) 0.0704(14) 0.0258(15) 0.0131(9) -0.0304(13)
C17 0.0666(12) 0.0656(12) 0.0428(9) 0.0087(8) 0.0251(8) -0.0028(9)
C18 0.0272(7) 0.0284(6) 0.0482(8) -0.0083(6) 0.0053(6) -0.0041(5)
C19 0.0315(7) 0.0327(7) 0.0578(10) -0.0100(7) 0.0061(6) 0.0002(6)
C20 0.0463(9) 0.0335(8) 0.0824(14) -0.0016(8) 0.0090(9) 0.0063(7)
C21 0.0629(12) 0.0374(9) 0.0819(14) 0.0128(9) 0.0134(10) -0.0018(8)
C22 0.0597(11) 0.0417(9) 0.0771(13) 0.0062(9) 0.0272(10) -0.0068(8)
C23 0.0391(8) 0.0346(7) 0.0634(11) -0.0023(7) 0.0179(7) -0.0067(6)
C24 0.0511(10) 0.0422(9) 0.0800(13) 0.0000(8) 0.0374(9) -0.0031(7)
C25 0.0483(11) 0.0709(14) 0.110(2) -0.0031(13) 0.0354(12) -0.0033(10)
C26 0.0779(16) 0.0654(13) 0.0956(18) -0.0210(13) 0.0414(14) -0.0062(11)
C27 0.0367(8) 0.0383(8) 0.0653(11) -0.0160(7) 0.0135(7) 0.0053(6)
C28 0.0543(11) 0.0598(11) 0.0794(14) -0.0308(11) 0.0170(10) 0.0026(9)
C29 0.0361(9) 0.0517(10) 0.0860(14) -0.0192(10) 0.0153(9) 0.0036(7)
C30 0.0279(7) 0.0427(8) 0.0374(7) -0.0012(6) 0.0093(6) 0.0025(5)
C31 0.0373(7) 0.0314(7) 0.0433(8) 0.0033(6) 0.0240(6) 0.0071(5)
C32 0.0353(7) 0.0299(6) 0.0495(9) -0.0004(6) 0.0244(6) 0.0011(5)
C33 0.0428(9) 0.0423(8) 0.0722(12) -0.0079(8) 0.0368(8) -0.0063(7)
C34 0.0669(12) 0.0452(9) 0.0803(14) -0.0034(9) 0.0579(11) -0.0023(8)
C35 0.0778(14) 0.0462(9) 0.0554(11) 0.0038(8) 0.0460(10) 0.0153(9)
C36 0.0568(10) 0.0423(8) 0.0434(9) 0.0025(7) 0.0253(8) 0.0168(7)
C37 0.0628(12) 0.0921(16) 0.0422(10) -0.0118(10) 0.0132(9) 0.0276(11)
C38 0.168(4) 0.140(3) 0.124(3) -0.044(3) -0.057(3) 0.099(3)
C39 0.0833(18) 0.115(2) 0.0864(19) -0.0444(17) 0.0056(14) 0.0300(17)
C40 0.0287(7) 0.0474(8) 0.0468(8) -0.0046(7) 0.0178(6) -0.0013(6)
C41 0.0601(11) 0.0666(12) 0.0558(11) 0.0096(9) 0.0260(9) -0.0057(9)
C42 0.0651(13) 0.0701(13) 0.0572(11) -0.0108(10) 0.0187(9) -0.0236(10)
C43 0.0409(8) 0.0561(10) 0.0351(8) 0.0009(7) 0.0101(6) 0.0031(7)
C44 0.0808(14) 0.0589(11) 0.0640(12) 0.0171(9) 0.0410(11) 0.0200(10)
C45 0.044(4) 0.050(3) 0.025(3) -0.0045(17) 0.014(2) -0.007(3)
C46 0.053(4) 0.054(3) 0.055(4) -0.005(2) 0.014(3) -0.005(3)
C47 0.068(5) 0.050(2) 0.080(5) -0.011(3) 0.024(3) -0.016(3)
C48 0.060(4) 0.065(4) 0.075(5) -0.025(3) 0.029(3) -0.022(3)
C49 0.044(3) 0.102(5) 0.057(3) -0.018(3) 0.013(2) -0.019(3)
C50 0.047(3) 0.074(4) 0.038(2) 0.000(3) 0.008(2) -0.009(3)
C45A 0.042(4) 0.068(7) 0.030(6) -0.014(4) 0.008(3) -0.006(5)
C46A 0.050(5) 0.037(3) 0.057(6) -0.010(3) 0.014(4) -0.013(3)
C47A 0.074(7) 0.054(4) 0.092(8) -0.023(4) 0.036(5) -0.026(4)
C48A 0.059(6) 0.083(7) 0.084(7) -0.042(5) 0.040(5) -0.031(5)
C49A 0.049(5) 0.097(9) 0.073(8) -0.037(7) 0.011(4) -0.021(6)
C50A 0.046(4) 0.090(7) 0.050(5) -0.007(5) 0.011(3) -0.003(5)

loop_
_atom_type_symbol
_atom_type_description
_atom_type_scat_dispersion_real
_atom_type_scat_dispersion_imag
_atom_type_scat_source
C C 0.0181 0.0091 'International Tables Vol C Tables 4.2.6.8 and 6.1.1.4'
H H 0.0000 0.0000 'International Tables Vol C Tables 4.2.6.8 and 6.1.1.4'
Mg Mg 0.1719 0.1771 'International Tables Vol C Tables 4.2.6.8 and 6.1.1.4'
N N 0.0311 0.0180 'International Tables Vol C Tables 4.2.6.8 and 6.1.1.4'
O O 0.0492 0.0322 'International Tables Vol C Tables 4.2.6.8 and 6.1.1.4'
Si Si 0.2541 0.3302 'International Tables Vol C Tables 4.2.6.8 and 6.1.1.4'

loop_
_geom_angle_atom_site_label_1
_geom_angle_atom_site_label_2
_geom_angle_atom_site_label_3
_geom_angle
_geom_angle_site_symmetry_1
_geom_angle_site_symmetry_3
_geom_angle_publ_flag
O1 Si1 C43 111.07(8) . . ?
O1 Si1 C44 112.33(9) . . ?
O1 Si1 C45 111.9(3) . . ?
O1 Si1 C45A 104.9(5) . . ?
C43 Si1 C45 107.9(6) . . ?
C43 Si1 C45A 108.2(11) . . ?
C44 Si1 C43 107.18(8) . . ?
C44 Si1 C45 106.1(5) . . ?
C44 Si1 C45A 113.2(8) . . ?
O1 Mg1 N1 121.76(6) . . ?
O1 Mg1 N2 123.40(6) . . ?
O1 Mg1 C30 104.25(6) . . ?
N1 Mg1 N2 94.87(5) . . ?
N1 Mg1 C30 106.87(5) . . ?
N2 Mg1 C30 103.81(5) . . ?
Si1 O1 Mg1 166.19(10) . . ?
C2 N1 Mg1 121.57(10) . . ?
C2 N1 C18 119.92(12) . . ?
C18 N1 Mg1 118.45(9) . . ?
C4 N2 Mg1 121.46(9) . . ?
C4 N2 C6 118.63(11) . . ?
C6 N2 Mg1 119.90(8) . . ?
C30 N3 C31 175.96(16) . . ?
N1 C2 C1 119.96(15) . . ?
N1 C2 C3 123.92(13) . . ?
C3 C2 C1 116.10(14) . . ?
C2 C3 C4 130.31(13) . . ?
N2 C4 C3 124.01(13) . . ?
N2 C4 C5 120.22(13) . . ?
C3 C4 C5 115.77(13) . . ?
C7 C6 N2 118.80(11) . . ?
C11 C6 N2 120.81(12) . . ?
C11 C6 C7 120.31(12) . . ?
C6 C7 C15 121.47(12) . . ?
C8 C7 C6 118.71(12) . . ?
C8 C7 C15 119.82(12) . . ?
C9 C8 C7 121.18(13) . . ?
C10 C9 C8 119.82(14) . . ?
C9 C10 C11 121.21(14) . . ?
C6 C11 C12 122.52(13) . . ?
C10 C11 C6 118.66(13) . . ?
C10 C11 C12 118.74(13) . . ?
C11 C12 C13 112.68(13) . . ?
C11 C12 C14 109.62(14) . . ?
C14 C12 C13 109.95(14) . . ?
C7 C15 C16 111.19(14) . . ?
C7 C15 C17 112.28(14) . . ?
C17 C15 C16 109.86(16) . . ?
C19 C18 N1 120.18(14) . . ?
C23 C18 N1 118.91(13) . . ?
C23 C18 C19 120.74(15) . . ?
C18 C19 C27 121.48(15) . . ?
C20 C19 C18 118.42(17) . . ?
C20 C19 C27 120.10(15) . . ?
C21 C20 C19 121.33(17) . . ?
C20 C21 C22 119.77(18) . . ?
C21 C22 C23 121.06(19) . . ?
C18 C23 C24 121.61(15) . . ?
C22 C23 C18 118.66(16) . . ?
C22 C23 C24 119.73(17) . . ?
C23 C24 C25 111.34(16) . . ?
C26 C24 C23 110.71(19) . . ?
C26 C24 C25 111.86(19) . . ?
C19 C27 C28 112.24(16) . . ?
C19 C27 C29 110.76(17) . . ?
C29 C27 C28 110.29(15) . . ?
N3 C30 Mg1 174.02(13) . . ?
C32 C31 N3 117.35(13) . . ?
C32 C31 C36 124.91(14) . . ?
C36 C31 N3 117.72(15) . . ?
C31 C32 C33 116.03(15) . . ?
C31 C32 C40 121.44(13) . . ?
C33 C32 C40 122.51(15) . . ?
C34 C33 C32 120.90(18) . . ?
C35 C34 C33 120.98(16) . . ?
C34 C35 C36 121.54(17) . . ?
C31 C36 C37 121.43(16) . . ?
C35 C36 C31 115.62(18) . . ?
C35 C36 C37 122.95(17) . . ?
C38 C37 C36 111.4(3) . . ?
C38 C37 C39 110.3(2) . . ?
C39 C37 C36 113.81(18) . . ?
C32 C40 C41 110.27(14) . . ?
C32 C40 C42 113.38(14) . . ?
C41 C40 C42 110.74(17) . . ?
C46 C45 Si1 120.7(6) . . ?
C46 C45 C50 117.2(5) . . ?
C50 C45 Si1 122.0(6) . . ?
C45 C46 C47 122.4(6) . . ?
C48 C47 C46 119.5(6) . . ?
C47 C48 C49 119.9(6) . . ?
C48 C49 C50 120.1(6) . . ?
C49 C50 C45 120.7(6) . . ?
C46A C45A Si1 120.4(8) . . ?
C46A C45A C50A 116.2(7) . . ?
C50A C45A Si1 123.3(9) . . ?
C45A C46A C47A 121.8(9) . . ?
C48A C47A C46A 121.3(10) . . ?
C47A C48A C49A 119.2(9) . . ?
C48A C49A C50A 119.3(9) . . ?
C49A C50A C45A 122.0(10) . . ?

loop_
_geom_bond_atom_site_label_1
_geom_bond_atom_site_label_2
_geom_bond_distance
_geom_bond_site_symmetry_2
_geom_bond_publ_flag
Si1 O1 1.5797(12) . ?
Si1 C43 1.8741(17) . ?
Si1 C44 1.869(2) . ?
Si1 C45 1.894(3) . ?
Si1 C45A 1.894(4) . ?
Mg1 O1 1.8269(12) . ?
Mg1 N1 2.0269(12) . ?
Mg1 N2 2.0339(12) . ?
Mg1 C30 2.2781(15) . ?
N1 C2 1.327(2) . ?
N1 C18 1.4362(19) . ?
N2 C4 1.3270(18) . ?
N2 C6 1.4353(16) . ?
N3 C30 1.151(2) . ?
N3 C31 1.4065(18) . ?
C1 C2 1.513(2) . ?
C2 C3 1.406(2) . ?
C3 C4 1.408(2) . ?
C4 C5 1.516(2) . ?
C6 C7 1.4076(18) . ?
C6 C11 1.4057(19) . ?
C7 C8 1.392(2) . ?
C7 C15 1.5160(19) . ?
C8 C9 1.380(2) . ?
C9 C10 1.378(2) . ?
C10 C11 1.395(2) . ?
C11 C12 1.5170(19) . ?
C12 C13 1.533(2) . ?
C12 C14 1.528(2) . ?
C15 C16 1.517(3) . ?
C15 C17 1.516(2) . ?
C18 C19 1.404(2) . ?
C18 C23 1.402(2) . ?
C19 C20 1.391(3) . ?
C19 C27 1.517(3) . ?
C20 C21 1.378(3) . ?
C21 C22 1.380(3) . ?
C22 C23 1.391(3) . ?
C23 C24 1.523(2) . ?
C24 C25 1.535(3) . ?
C24 C26 1.512(3) . ?
C27 C28 1.534(2) . ?
C27 C29 1.528(2) . ?
C31 C32 1.395(2) . ?
C31 C36 1.404(2) . ?
C32 C33 1.396(2) . ?
C32 C40 1.514(2) . ?
C33 C34 1.387(3) . ?
C34 C35 1.369(3) . ?
C35 C36 1.397(3) . ?
C36 C37 1.514(3) . ?
C37 C38 1.502(4) . ?
C37 C39 1.512(3) . ?
C40 C41 1.516(3) . ?
C40 C42 1.523(2) . ?
C45 C46 1.374(8) . ?
C45 C50 1.399(8) . ?
C46 C47 1.389(8) . ?
C47 C48 1.365(8) . ?
C48 C49 1.382(9) . ?
C49 C50 1.389(8) . ?
C45A C46A 1.375(11) . ?
C45A C50A 1.403(11) . ?
C46A C47A 1.381(11) . ?
C47A C48A 1.369(11) . ?
C48A C49A 1.371(13) . ?
C49A C50A 1.402(12) . ?

loop_
_smtbx_masks_void_nr
_smtbx_masks_void_average_x
_smtbx_masks_void_average_y
_smtbx_masks_void_average_z
_smtbx_masks_void_volume
_smtbx_masks_void_count_electrons
_smtbx_masks_void_content
1 0.000 0.000 0.500 191.7 24.2 ?
2 0.500 0.500 0.000 191.7 24.2 ?
